data_1564935
loop_
_publ_author_name
'Biswas, Sourav'
'Das, Anish Kumar'
'Nath, Akashdeep'
'Paul, Souradip'
'Suheshkumar Singh, M.'
'Mandal, Sukhendu'

_publ_section_title
;
 Novel class of water-soluble phosphonate silver cluster assembled
 material for efficient photoelectric sensing and photoacoustic imaging.
;
_journal_issue 41
_journal_name_full Nanoscale
_journal_page_first 17325
_journal_page_last 17330
_journal_paper_doi 10.1039/d1nr05646h
_journal_volume 13
_journal_year 2021
_chemical_formula_sum 'C16 H14 Ag F0 N4 O3 P'
_chemical_formula_weight 449.15
_space_group_crystal_system triclinic
_space_group_IT_number 2
_space_group_name_Hall '-P 1'
_space_group_name_H-M_alt 'P -1'
_atom_sites_solution_hydrogens geom
_audit_creation_method SHELXL-2018/3
_audit_update_record
;
2021-08-10 deposited with the CCDC.	2021-10-04 downloaded from the CCDC.
;
_cell_angle_alpha 74.068(6)
_cell_angle_beta 82.863(6)
_cell_angle_gamma 83.792(6)
_cell_formula_units_Z 2
_cell_length_a 7.4373(15)
_cell_length_b 9.664(2)
_cell_length_c 12.060(3)
_cell_measurement_reflns_used 4051
_cell_measurement_temperature 296(2)
_cell_measurement_theta_max 28.278
_cell_measurement_theta_min 2.768
_cell_volume 824.6(3)
_computing_cell_refinement 'Bruker SAINT'
_computing_data_collection 'Bruker SAINT'
_computing_data_reduction 'Bruker APEX2'
_computing_molecular_graphics 'Mercury (Macrae <i>et al.</i>, 2008)'
_computing_publication_material 'WINGX (Farrugia, 2014) and PLATON(Spek, 2009)'
_computing_structure_refinement 'SHELXL-2018/3 (Sheldrick, 2018)'
_computing_structure_solution 'SHELXT 2014/5 (Sheldrick, 2014)'
_diffrn_ambient_temperature 296(2)
_diffrn_measured_fraction_theta_full 0.999
_diffrn_measured_fraction_theta_max 0.992
_diffrn_measurement_device_type 'Bruker APEX-II CCD'
_diffrn_measurement_method '\f and \w scans'
_diffrn_radiation_type MoK\a
_diffrn_radiation_wavelength 0.71073
_diffrn_reflns_av_R_equivalents 0.1228
_diffrn_reflns_av_unetI/netI 0.1128
_diffrn_reflns_Laue_measured_fraction_full 0.999
_diffrn_reflns_Laue_measured_fraction_max 0.992
_diffrn_reflns_limit_h_max 9
_diffrn_reflns_limit_h_min -9
_diffrn_reflns_limit_k_max 12
_diffrn_reflns_limit_k_min -12
_diffrn_reflns_limit_l_max 16
_diffrn_reflns_limit_l_min -16
_diffrn_reflns_number 22398
_diffrn_reflns_point_group_measured_fraction_full 0.999
_diffrn_reflns_point_group_measured_fraction_max 0.992
_diffrn_reflns_theta_full 25.242
_diffrn_reflns_theta_max 28.278
_diffrn_reflns_theta_min 2.768
_exptl_absorpt_coefficient_mu 1.343
_exptl_absorpt_correction_T_max 0.986
_exptl_absorpt_correction_T_min 0.689
_exptl_absorpt_correction_type numerical
_exptl_absorpt_process_details SADABS-2014/5
_exptl_crystal_colour yellow
_exptl_crystal_density_diffrn 1.809
_exptl_crystal_description rod
_exptl_crystal_F_000 448
_exptl_crystal_size_max 0.085
_exptl_crystal_size_mid 0.028
_exptl_crystal_size_min 0.025
_refine_diff_density_max 1.053
_refine_diff_density_min -0.941
_refine_diff_density_rms 0.156
_refine_ls_extinction_method none
_refine_ls_goodness_of_fit_ref 1.028
_refine_ls_hydrogen_treatment constr
_refine_ls_matrix_type full
_refine_ls_number_parameters 227
_refine_ls_number_reflns 4051
_refine_ls_number_restraints 0
_refine_ls_restrained_S_all 1.028
_refine_ls_R_factor_all 0.1304
_refine_ls_R_factor_gt 0.0642
_refine_ls_shift/su_max 0.001
_refine_ls_shift/su_mean 0.000
_refine_ls_structure_factor_coef Fsqd
_refine_ls_weighting_details 'w=1/[\s^2^(Fo^2^)+(0.0217P)^2^+3.7977P] where P=(Fo^2^+2Fc^2^)/3'
_refine_ls_weighting_scheme calc
_refine_ls_wR_factor_gt 0.1115
_refine_ls_wR_factor_ref 0.1360
_reflns_Friedel_coverage 0.000
_reflns_number_gt 2343
_reflns_number_total 4051
_reflns_threshold_expression 'I > 2\s(I)'
_cod_data_source_file d1nr05646h2.cif
_cod_data_source_block shelx
_cod_depositor_comments 'Adding full bibliography for 1564935.cif.'
_cod_original_cell_volume 824.5(3)
_cod_original_formula_sum 'C16 H14 Ag F0 N4 O3 P1'
_cod_database_code 1564935
_shelx_shelxl_version_number 2018/3
_shelx_space_group_comment
;
The symmetry employed for this shelxl refinement is uniquely defined
by the following loop, which should always be used as a source of
symmetry information in preference to the above space-group names.
They are only intended as comments.
;
_shelx_estimated_absorpt_t_min 0.894
_shelx_estimated_absorpt_t_max 0.967

loop_
_space_group_symop_operation_xyz
'x, y, z'
'-x, -y, -z'

loop_
_atom_site_label
_atom_site_type_symbol
_atom_site_fract_x
_atom_site_fract_y
_atom_site_fract_z
_atom_site_U_iso_or_equiv
_atom_site_adp_type
_atom_site_occupancy
_atom_site_site_symmetry_order
_atom_site_calc_flag
_atom_site_refinement_flags_posn
_atom_site_refinement_flags_adp
_atom_site_refinement_flags_occupancy
_atom_site_disorder_assembly
_atom_site_disorder_group
Ag1 Ag 0.65318(7) 0.05494(7) 0.54954(5) 0.0413(2) Uani 1 1 d . . . . .
P1 P 0.4133(2) 0.3615(2) 0.4139(2) 0.0537(6) Uani 1 1 d . . . . .
N1 N 0.5192(6) 0.0599(6) 0.7212(4) 0.0273(12) Uani 1 1 d . . . . .
O2 O 0.3041(7) 0.3904(6) 0.5257(5) 0.0517(14) Uani 1 1 d . . . . .
H2 H 0.347407 0.455431 0.542714 0.077 Uiso 1 1 calc R U . . .
O1 O 0.4216(8) 0.2054(6) 0.4186(5) 0.0639(17) Uani 1 1 d . . . . .
N4 N -0.1458(7) 0.0516(9) 1.4006(5) 0.0523(19) Uani 1 1 d . . . . .
C5 C 0.4895(8) 0.1780(7) 0.7580(5) 0.0304(15) Uani 1 1 d . . . . .
H5 H 0.537211 0.262289 0.711697 0.036 Uiso 1 1 calc R U . . .
C4 C 0.3911(8) 0.1820(8) 0.8621(5) 0.0376(18) Uani 1 1 d . . . . .
H4 H 0.374552 0.266500 0.886116 0.045 Uiso 1 1 calc R U . . .
N2 N 0.2017(9) 0.1131(8) 1.0571(8) 0.073(3) Uani 1 1 d . . . . .
C1 C 0.4509(8) -0.0618(8) 0.7880(6) 0.0366(17) Uani 1 1 d . . . . .
H1 H 0.472348 -0.145626 0.763217 0.044 Uiso 1 1 calc R U . . .
C3 C 0.3182(9) 0.0579(10) 0.9293(6) 0.043(2) Uani 1 1 d . . . . .
C11 C 0.2803(10) 0.4556(7) 0.2986(6) 0.0422(19) Uani 1 1 d . . . . .
C2 C 0.3502(9) -0.0658(9) 0.8919(6) 0.047(2) Uani 1 1 d . . . . .
H2A H 0.303858 -0.151317 0.936787 0.056 Uiso 1 1 calc R U . . .
N3 N 0.1906(11) 0.0021(9) 1.0695(10) 0.098(4) Uani 1 1 d . . . . .
O3 O 0.5942(7) 0.4241(9) 0.3907(8) 0.129(4) Uani 1 1 d . . . . .
C12 C 0.1008(11) 0.5012(8) 0.3189(6) 0.056(2) Uani 1 1 d . . . . .
H12 H 0.047839 0.488152 0.394738 0.068 Uiso 1 1 calc R U . . .
C10 C -0.0911(10) 0.1758(12) 1.3312(6) 0.061(3) Uani 1 1 d . . . . .
H10 H -0.128965 0.261057 1.351839 0.073 Uiso 1 1 calc R U . . .
C8 C 0.0700(12) 0.0583(19) 1.1960(8) 0.108(6) Uani 1 1 d . . . . .
C6 C -0.0929(10) -0.0701(11) 1.3704(7) 0.066(3) Uani 1 1 d . . . . .
H6 H -0.129941 -0.157598 1.418113 0.079 Uiso 1 1 calc R U . . .
C16 C 0.3535(13) 0.4768(9) 0.1818(8) 0.072(3) Uani 1 1 d . . . . .
H16 H 0.473772 0.444721 0.165396 0.086 Uiso 1 1 calc R U . . .
C7 C 0.0178(12) -0.0674(15) 1.2676(8) 0.089(4) Uani 1 1 d . . . . .
H7 H 0.055916 -0.153400 1.248290 0.107 Uiso 1 1 calc R U . . .
C9 C 0.0206(10) 0.1821(14) 1.2289(7) 0.084(4) Uani 1 1 d . . . . .
H9 H 0.061043 0.269616 1.183635 0.101 Uiso 1 1 calc R U . . .
C15 C 0.2519(19) 0.5431(10) 0.0928(8) 0.114(5) Uani 1 1 d . . . . .
H15 H 0.304741 0.558425 0.016776 0.136 Uiso 1 1 calc R U . . .
C13 C -0.0028(15) 0.5670(12) 0.2270(7) 0.119(5) Uani 1 1 d . . . . .
H13 H -0.124222 0.597622 0.241615 0.142 Uiso 1 1 calc R U . . .
C14 C 0.076(2) 0.5868(13) 0.1136(8) 0.146(7) Uani 1 1 d . . . . .
H14 H 0.006757 0.630029 0.052103 0.175 Uiso 1 1 calc R U . . .

loop_
_atom_site_aniso_label
_atom_site_aniso_U_11
_atom_site_aniso_U_22
_atom_site_aniso_U_33
_atom_site_aniso_U_23
_atom_site_aniso_U_13
_atom_site_aniso_U_12
Ag1 0.0297(3) 0.0736(4) 0.0261(3) -0.0275(3) 0.00290(19) 0.0029(2)
P1 0.0263(10) 0.0705(16) 0.0885(17) -0.0632(14) -0.0119(10) 0.0076(10)
N1 0.025(3) 0.039(3) 0.020(3) -0.015(2) 0.001(2) 0.000(2)
O2 0.046(3) 0.060(4) 0.067(4) -0.047(3) -0.017(3) 0.009(3)
O1 0.087(4) 0.052(3) 0.068(4) -0.041(3) -0.047(3) 0.039(3)
N4 0.024(3) 0.109(6) 0.031(3) -0.037(4) -0.005(3) 0.013(4)
C5 0.028(3) 0.040(4) 0.025(3) -0.013(3) -0.003(3) 0.003(3)
C4 0.025(3) 0.065(5) 0.028(4) -0.028(4) -0.006(3) 0.017(3)
N2 0.037(4) 0.044(5) 0.122(7) 0.018(5) -0.038(4) -0.009(4)
C1 0.029(4) 0.044(5) 0.038(4) -0.010(4) -0.009(3) -0.003(3)
C3 0.019(3) 0.089(6) 0.020(3) -0.015(4) 0.001(3) -0.002(4)
C11 0.048(4) 0.025(4) 0.051(4) -0.017(3) 0.026(4) -0.007(3)
C2 0.027(4) 0.068(6) 0.038(4) 0.006(4) -0.010(3) -0.012(4)
N3 0.059(5) 0.053(5) 0.206(11) -0.054(7) -0.081(6) 0.017(4)
O3 0.026(3) 0.214(8) 0.227(9) -0.205(8) 0.027(4) -0.029(4)
C12 0.067(5) 0.052(5) 0.030(4) 0.003(4) 0.012(4) 0.030(4)
C10 0.029(4) 0.122(8) 0.032(4) -0.024(5) 0.004(3) -0.003(5)
C8 0.024(5) 0.278(19) 0.036(5) -0.077(8) -0.010(4) 0.029(8)
C6 0.029(4) 0.127(8) 0.056(5) -0.063(6) -0.016(4) 0.038(5)
C16 0.097(7) 0.038(5) 0.066(6) -0.017(5) 0.057(6) -0.014(5)
C7 0.041(5) 0.198(13) 0.050(6) -0.083(7) -0.026(5) 0.058(7)
C9 0.027(4) 0.193(12) 0.034(5) -0.035(6) 0.003(4) -0.012(6)
C15 0.203(14) 0.045(6) 0.046(6) 0.018(5) 0.061(7) 0.038(7)
C13 0.134(10) 0.145(10) 0.033(5) 0.001(6) -0.008(6) 0.118(8)
C14 0.235(16) 0.124(10) 0.028(5) 0.001(6) -0.003(7) 0.138(11)

loop_
_atom_type_symbol
_atom_type_description
_atom_type_scat_dispersion_real
_atom_type_scat_dispersion_imag
_atom_type_scat_source
C C 0.0033 0.0016 'International Tables Vol C Tables 4.2.6.8 and 6.1.1.4'
H H 0.0000 0.0000 'International Tables Vol C Tables 4.2.6.8 and 6.1.1.4'
Ag Ag -0.8971 1.1015 'International Tables Vol C Tables 4.2.6.8 and 6.1.1.4'
F F 0.0171 0.0103 'International Tables Vol C Tables 4.2.6.8 and 6.1.1.4'
N N 0.0061 0.0033 'International Tables Vol C Tables 4.2.6.8 and 6.1.1.4'
O O 0.0106 0.0060 'International Tables Vol C Tables 4.2.6.8 and 6.1.1.4'
S S 0.1246 0.1234 'International Tables Vol C Tables 4.2.6.8 and 6.1.1.4'
P P 0.1023 0.0942 'International Tables Vol C Tables 4.2.6.8 and 6.1.1.4'

loop_
_geom_angle_atom_site_label_1
_geom_angle_atom_site_label_2
_geom_angle_atom_site_label_3
_geom_angle
_geom_angle_site_symmetry_1
_geom_angle_site_symmetry_3
_geom_angle_publ_flag
N1 Ag1 N4 164.25(19) . 1_654 ?
N1 Ag1 O1 101.29(18) . . ?
N4 Ag1 O1 91.6(2) 1_654 . ?
N1 Ag1 O1 91.20(19) . 2_656 ?
N4 Ag1 O1 94.2(2) 1_654 2_656 ?
O1 Ag1 O1 104.81(14) . 2_656 ?
N1 Ag1 Ag1 100.21(13) . 2_656 ?
N4 Ag1 Ag1 94.79(16) 1_654 2_656 ?
O1 Ag1 Ag1 52.57(13) . 2_656 ?
O1 Ag1 Ag1 52.23(11) 2_656 2_656 ?
O1 P1 O3 114.6(4) . . ?
O1 P1 O2 110.4(3) . . ?
O3 P1 O2 111.5(3) . . ?
O1 P1 C11 106.9(3) . . ?
O3 P1 C11 107.9(5) . . ?
O2 P1 C11 105.1(3) . . ?
C5 N1 C1 118.5(5) . . ?
C5 N1 Ag1 123.8(4) . . ?
C1 N1 Ag1 117.4(4) . . ?
P1 O2 H2 109.5 . . ?
P1 O1 Ag1 112.5(3) . . ?
P1 O1 Ag1 164.4(4) . 2_656 ?
Ag1 O1 Ag1 75.19(14) . 2_656 ?
C6 N4 C10 118.9(7) . . ?
C6 N4 Ag1 121.3(6) . 1_456 ?
C10 N4 Ag1 119.4(5) . 1_456 ?
N1 C5 C4 123.0(6) . . ?
N1 C5 H5 118.5 . . ?
C4 C5 H5 118.5 . . ?
C3 C4 C5 118.3(6) . . ?
C3 C4 H4 120.9 . . ?
C5 C4 H4 120.9 . . ?
N3 N2 C8 75.8(10) . . ?
N3 N2 C3 70.9(9) . . ?
C8 N2 C3 146.6(8) . . ?
N1 C1 C2 121.7(7) . . ?
N1 C1 H1 119.1 . . ?
C2 C1 H1 119.1 . . ?
C4 C3 C2 118.9(6) . . ?
C4 C3 N3 136.5(7) . . ?
C2 C3 N3 104.4(7) . . ?
C4 C3 N2 103.2(6) . . ?
C2 C3 N2 137.9(7) . . ?
N3 C3 N2 33.4(3) . . ?
C12 C11 C16 117.4(8) . . ?
C12 C11 P1 121.8(5) . . ?
C16 C11 P1 120.7(6) . . ?
C1 C2 C3 119.5(7) . . ?
C1 C2 H2A 120.3 . . ?
C3 C2 H2A 120.3 . . ?
N2 N3 C3 75.7(9) . . ?
N2 N3 C8 70.8(9) . . ?
C3 N3 C8 146.5(8) . . ?
C11 C12 C13 120.7(7) . . ?
C11 C12 H12 119.7 . . ?
C13 C12 H12 119.7 . . ?
N4 C10 C9 122.1(10) . . ?
N4 C10 H10 118.9 . . ?
C9 C10 H10 118.9 . . ?
C7 C8 C9 118.6(9) . . ?
C7 C8 N2 136.0(11) . . ?
C9 C8 N2 105.4(12) . . ?
C7 C8 N3 102.7(11) . . ?
C9 C8 N3 138.7(12) . . ?
N2 C8 N3 33.4(3) . . ?
N4 C6 C7 120.4(10) . . ?
N4 C6 H6 119.8 . . ?
C7 C6 H6 119.8 . . ?
C15 C16 C11 121.5(9) . . ?
C15 C16 H16 119.3 . . ?
C11 C16 H16 119.3 . . ?
C8 C7 C6 120.8(11) . . ?
C8 C7 H7 119.6 . . ?
C6 C7 H7 119.6 . . ?
C8 C9 C10 119.1(11) . . ?
C8 C9 H9 120.5 . . ?
C10 C9 H9 120.5 . . ?
C14 C15 C16 120.7(8) . . ?
C14 C15 H15 119.6 . . ?
C16 C15 H15 119.6 . . ?
C14 C13 C12 119.9(9) . . ?
C14 C13 H13 120.1 . . ?
C12 C13 H13 120.1 . . ?
C15 C14 C13 119.9(10) . . ?
C15 C14 H14 120.1 . . ?
C13 C14 H14 120.1 . . ?

loop_
_geom_bond_atom_site_label_1
_geom_bond_atom_site_label_2
_geom_bond_distance
_geom_bond_site_symmetry_2
_geom_bond_publ_flag
Ag1 N1 2.194(5) . ?
Ag1 N4 2.194(6) 1_654 ?
Ag1 O1 2.539(5) . ?
Ag1 O1 2.551(6) 2_656 ?
Ag1 Ag1 3.1053(12) 2_656 ?
P1 O1 1.489(5) . ?
P1 O3 1.498(6) . ?
P1 O2 1.562(5) . ?
P1 C11 1.786(8) . ?
N1 C5 1.323(8) . ?
N1 C1 1.340(8) . ?
O2 H2 0.8200 . ?
N4 C6 1.330(10) . ?
N4 C10 1.333(11) . ?
C5 C4 1.380(8) . ?
C5 H5 0.9300 . ?
C4 C3 1.374(10) . ?
C4 H4 0.9300 . ?
N2 N3 1.053(9) . ?
N2 C8 1.807(13) . ?
N2 C3 1.852(12) . ?
C1 C2 1.371(9) . ?
C1 H1 0.9300 . ?
C3 C2 1.377(11) . ?
C3 N3 1.806(13) . ?
C11 C12 1.374(9) . ?
C11 C16 1.413(10) . ?
C2 H2A 0.9300 . ?
N3 C8 1.854(13) . ?
C12 C13 1.395(11) . ?
C12 H12 0.9300 . ?
C10 C9 1.389(10) . ?
C10 H10 0.9300 . ?
C8 C7 1.347(17) . ?
C8 C9 1.361(17) . ?
C6 C7 1.396(11) . ?
C6 H6 0.9300 . ?
C16 C15 1.361(15) . ?
C16 H16 0.9300 . ?
C7 H7 0.9300 . ?
C9 H9 0.9300 . ?
C15 C14 1.347(16) . ?
C15 H15 0.9300 . ?
C13 C14 1.390(12) . ?
C13 H13 0.9300 . ?
C14 H14 0.9300 . ?

loop_
_geom_torsion_atom_site_label_1
_geom_torsion_atom_site_label_2
_geom_torsion_atom_site_label_3
_geom_torsion_atom_site_label_4
_geom_torsion
_geom_torsion_site_symmetry_1
_geom_torsion_site_symmetry_2
_geom_torsion_site_symmetry_3
_geom_torsion_site_symmetry_4
_geom_torsion_publ_flag
O3 P1 O1 Ag1 49.4(5) . . . . ?
O2 P1 O1 Ag1 -77.4(4) . . . . ?
C11 P1 O1 Ag1 168.8(3) . . . . ?
O3 P1 O1 Ag1 166.5(11) . . . 2_656 ?
O2 P1 O1 Ag1 39.7(12) . . . 2_656 ?
C11 P1 O1 Ag1 -74.0(12) . . . 2_656 ?
C1 N1 C5 C4 -0.2(9) . . . . ?
Ag1 N1 C5 C4 174.2(4) . . . . ?
N1 C5 C4 C3 -1.1(9) . . . . ?
C5 N1 C1 C2 0.8(9) . . . . ?
Ag1 N1 C1 C2 -173.9(5) . . . . ?
C5 C4 C3 C2 1.8(9) . . . . ?
C5 C4 C3 N3 177.1(6) . . . . ?
C5 C4 C3 N2 179.8(5) . . . . ?
N3 N2 C3 C4 -176.6(7) . . . . ?
C8 N2 C3 C4 -178.7(8) . . . . ?
N3 N2 C3 C2 0.9(10) . . . . ?
C8 N2 C3 C2 -1.1(14) . . . . ?
C8 N2 C3 N3 -2.0(8) . . . . ?
O1 P1 C11 C12 100.5(7) . . . . ?
O3 P1 C11 C12 -135.8(6) . . . . ?
O2 P1 C11 C12 -16.8(7) . . . . ?
O1 P1 C11 C16 -75.0(7) . . . . ?
O3 P1 C11 C16 48.7(7) . . . . ?
O2 P1 C11 C16 167.7(6) . . . . ?
N1 C1 C2 C3 -0.2(10) . . . . ?
C4 C3 C2 C1 -1.2(10) . . . . ?
N3 C3 C2 C1 -177.9(5) . . . . ?
N2 C3 C2 C1 -178.4(6) . . . . ?
C8 N2 N3 C3 178.8(4) . . . . ?
C3 N2 N3 C8 -178.8(4) . . . . ?
C4 C3 N3 N2 4.8(10) . . . . ?
C2 C3 N3 N2 -179.4(7) . . . . ?
C4 C3 N3 C8 6.8(14) . . . . ?
C2 C3 N3 C8 -177.4(8) . . . . ?
N2 C3 N3 C8 2.0(7) . . . . ?
C16 C11 C12 C13 -0.6(13) . . . . ?
P1 C11 C12 C13 -176.3(8) . . . . ?
C6 N4 C10 C9 -0.6(11) . . . . ?
Ag1 N4 C10 C9 -173.0(5) 1_456 . . . ?
N3 N2 C8 C7 6.1(12) . . . . ?
C3 N2 C8 C7 8.1(16) . . . . ?
N3 N2 C8 C9 -175.0(8) . . . . ?
C3 N2 C8 C9 -173.0(8) . . . . ?
C3 N2 C8 N3 2.0(7) . . . . ?
N2 N3 C8 C7 -175.7(8) . . . . ?
C3 N3 C8 C7 -177.7(8) . . . . ?
N2 N3 C8 C9 7.3(12) . . . . ?
C3 N3 C8 C9 5.3(17) . . . . ?
C3 N3 C8 N2 -2.0(7) . . . . ?
C10 N4 C6 C7 -0.1(10) . . . . ?
Ag1 N4 C6 C7 172.2(5) 1_456 . . . ?
C12 C11 C16 C15 1.6(13) . . . . ?
P1 C11 C16 C15 177.3(8) . . . . ?
C9 C8 C7 C6 3.4(14) . . . . ?
N2 C8 C7 C6 -177.8(7) . . . . ?
N3 C8 C7 C6 -174.3(6) . . . . ?
N4 C6 C7 C8 -1.4(12) . . . . ?
C7 C8 C9 C10 -4.1(13) . . . . ?
N2 C8 C9 C10 176.8(6) . . . . ?
N3 C8 C9 C10 172.6(8) . . . . ?
N4 C10 C9 C8 2.7(12) . . . . ?
C11 C16 C15 C14 -2.1(17) . . . . ?
C11 C12 C13 C14 0.0(18) . . . . ?
C16 C15 C14 C13 1(2) . . . . ?
C12 C13 C14 C15 0(2) . . . . ?
